data_4328001
loop_
_publ_author_name
'Jean-Pierre Costes'
'Carine Duhayon'
'Laure Vendier'
'Enrique Colacio'
'Antonio J. Mota \'Avila'
'Jose Su\'arez Varela'

_publ_contact_author
;
Jean-Pierre Costes
;
_publ_contact_author_address
;
Laboratoire de Chimie de Coordination
205 Route de Narbonne
31077 Toulouse Cedex 04
;
_publ_contact_author_email Jean-Pierre.Costes@lcc-toulouse.fr
_publ_section_title
;
 Experimental Evidence and DFT Studies of Next-Nearest-Neighbor Magnetic
 Interactions through Diamagnetic 3d and 4d Ions
;
_journal_name_full 'Inorganic Chemistry'
_journal_page_first 1011
_journal_page_last 1019
_journal_paper_doi 10.1021/ic202157q
_journal_volume 51
_journal_year 2012
_chemical_formula_moiety 'C11 H11 Ag Cu N4 O, 2(C H4 O)'
_chemical_formula_sum 'C13 H19 Ag Cu N4 O3'
_chemical_formula_weight 450.73
_space_group_IT_number 61
_symmetry_cell_setting orthorhombic
_symmetry_space_group_name_Hall '-P 2ac 2ab'
_symmetry_space_group_name_H-M 'P b c a'
_atom_sites_solution_hydrogens geom
_atom_sites_solution_primary direct
_cell_angle_alpha 90
_cell_angle_beta 90
_cell_angle_gamma 90
_cell_formula_units_Z 8
_cell_length_a 6.8371(3)
_cell_length_b 17.1234(7)
_cell_length_c 29.0604(12)
_cell_measurement_reflns_used 9787
_cell_measurement_temperature 180
_cell_measurement_theta_max 32
_cell_measurement_theta_min 2
_cell_volume 3402.2(2)
_computing_cell_refinement 'Bruker SMART'
_computing_data_collection 'Bruker SMART'
_computing_data_reduction 'Bruker SAINT'
_computing_molecular_graphics 'CAMERON (Watkin et al., 1996)'
_computing_publication_material 'CRYSTALS (Betteridge et al., 2003)'
_computing_structure_refinement 'CRYSTALS (Betteridge et al., 2003)'
_computing_structure_solution 'SIR92 (Altomare et al., 1994)'
_diffrn_ambient_temperature 180
_diffrn_measured_fraction_theta_full 0.996
_diffrn_measured_fraction_theta_max 0.876
_diffrn_measurement_device 'Apex 2 Bruker'
_diffrn_measurement_device_type Serial
_diffrn_measurement_method '\f & \w scans'
_diffrn_radiation_monochromator graphite
_diffrn_radiation_type 'Mo K\a'
_diffrn_radiation_wavelength 0.71073
_diffrn_reflns_av_R_equivalents 0.027
_diffrn_reflns_limit_h_max 10
_diffrn_reflns_limit_h_min -10
_diffrn_reflns_limit_k_max 26
_diffrn_reflns_limit_k_min -26
_diffrn_reflns_limit_l_max 44
_diffrn_reflns_limit_l_min -44
_diffrn_reflns_number 70974
_diffrn_reflns_theta_full 30.378
_diffrn_reflns_theta_max 33.383
_diffrn_reflns_theta_min 1.401
_diffrn_standards_number 0
_exptl_absorpt_coefficient_mu 2.417
_exptl_absorpt_correction_T_max 0.62
_exptl_absorpt_correction_T_min 0.56
_exptl_absorpt_correction_type multi-scan
_exptl_absorpt_process_details 'Blessing, acta cryst. (1995), a51, 33-38'
_exptl_crystal_colour blue
_exptl_crystal_density_diffrn 1.760
_exptl_crystal_description block
_exptl_crystal_F_000 1800
_exptl_crystal_size_max 0.25
_exptl_crystal_size_mid 0.25
_exptl_crystal_size_min 0.20
_refine_diff_density_max 0.79
_refine_diff_density_min -1.26
_refine_ls_extinction_method none
_refine_ls_goodness_of_fit_ref 1.0672
_refine_ls_hydrogen_treatment constr
_refine_ls_matrix_type full
_refine_ls_number_parameters 199
_refine_ls_number_reflns 2933
_refine_ls_number_restraints 0
_refine_ls_R_factor_all 0.0614
_refine_ls_R_factor_gt 0.0285
_refine_ls_shift/su_max 0.000816
_refine_ls_structure_factor_coef F
_refine_ls_weighting_details
;
 Method, part 1, Chebychev polynomial, (Watkin, 1994, Prince, 1982) 
 [weight] = 1.0/[A~0~*T~0~(x)+A~1~*T~1~(x) ... +A~n-1~]*T~n-1~(x)] 
 where A~i~ are the Chebychev coefficients listed below and x= Fcalc/Fmax 
 Method = Robust Weighting (Prince, 1982) 
 W = [weight] * [1-(deltaF/6*sigmaF)^2^]^2^ 
 A~i~ are: 
 0.610 0.191 0.370 
;
_refine_ls_weighting_scheme calc
_refine_ls_wR_factor_all 0.0463
_refine_ls_wR_factor_gt 0.0301
_refine_ls_wR_factor_ref 0.0286
_reflns_limit_h_max 10
_reflns_limit_h_min 0
_reflns_limit_k_max 25
_reflns_limit_k_min 0
_reflns_limit_l_max 41
_reflns_limit_l_min 0
_reflns_number_gt 3338
_reflns_number_total 5802
_reflns_threshold_expression I>2.0\s(I)
_cod_data_source_file ic202157q_si_001_4.cif
_cod_data_source_block 3
_cod_original_sg_symbol_H-M 'P b c a '
_cod_original_formula_sum 'C13 H19 Ag1 Cu1 N4 O3'
_cod_database_code 4328001

loop_
_symmetry_equiv_pos_as_xyz
x,y,z
-x,-y,-z
-x+1/2,y+1/2,z
x+1/2,-y+1/2,-z
x,-y+1/2,z+1/2
-x,y+1/2,-z+1/2
-x+1/2,-y,z+1/2
x+1/2,y,-z+1/2

loop_
_atom_site_label
_atom_site_type_symbol
_atom_site_fract_x
_atom_site_fract_y
_atom_site_fract_z
_atom_site_U_iso_or_equiv
_atom_site_occupancy
_atom_site_adp_type
_atom_site_refinement_flags_posn
Ag1 Ag 0.49841(6) 0.021942(10) 0.247455(8) 0.0361 1.0000 Uani .
Cu1 Cu 0.25065(6) -0.222605(15) 0.161417(10) 0.0232 1.0000 Uani .
C1 C 0.4605(5) -0.27074(17) 0.07828(10) 0.0349 1.0000 Uani .
C2 C 0.6315(6) -0.2673(2) 0.05086(12) 0.0486 1.0000 Uani .
C3 C 0.6589(7) -0.3195(3) 0.01494(13) 0.0611 1.0000 Uani .
C4 C 0.5210(8) -0.3760(3) 0.00503(14) 0.0698 1.0000 Uani .
C5 C 0.3549(7) -0.3794(2) 0.03073(13) 0.0600 1.0000 Uani .
C6 C 0.3196(5) -0.32821(18) 0.06762(11) 0.0389 1.0000 Uani .
C7 C 0.1387(5) -0.33653(18) 0.09240(11) 0.0390 1.0000 Uani .
C8 C -0.0924(5) -0.31612(18) 0.15226(11) 0.0379 1.0000 Uani .
C9 C -0.1630(4) -0.24091(19) 0.17373(12) 0.0396 1.0000 Uani .
C10 C 0.5287(7) -0.0071(3) 0.36855(14) 0.0627 1.0000 Uani .
C11 C 0.4236(4) -0.07750(17) 0.21096(11) 0.0335 1.0000 Uani .
C12 C 0.4182(4) -0.37292(15) 0.22383(10) 0.0300 1.0000 Uani .
C13 C 0.9545(8) 0.4575(3) 0.0679(2) 0.0832 1.0000 Uani .
N1 N 0.0918(4) -0.29939(13) 0.12859(8) 0.0288 1.0000 Uani .
N2 N 0.0033(4) -0.20462(14) 0.19813(8) 0.0323 1.0000 Uani .
N3 N 0.3763(4) -0.13178(13) 0.19142(9) 0.0326 1.0000 Uani .
N4 N 0.3767(4) -0.31419(13) 0.20836(8) 0.0311 1.0000 Uani .
O1 O 0.4392(3) -0.21943(12) 0.11178(7) 0.0341 1.0000 Uani .
O2 O 0.3994(4) -0.03974(15) 0.33609(9) 0.0526 1.0000 Uani .
O3 O 0.8682(6) 0.4143(2) 0.09890(12) 0.0988 1.0000 Uani .
H93 H 0.7246 -0.2280 0.0578 0.0594 1.0000 Uiso R
H31 H 0.7716 -0.3182 -0.0024 0.0733 1.0000 Uiso R
H41 H 0.5413 -0.4106 -0.0191 0.0822 1.0000 Uiso R
H51 H 0.2608 -0.4164 0.0240 0.0704 1.0000 Uiso R
H71 H 0.0494 -0.3727 0.0809 0.0452 1.0000 Uiso R
H81 H -0.0714 -0.3556 0.1762 0.0447 1.0000 Uiso R
H82 H -0.1877 -0.3369 0.1300 0.0452 1.0000 Uiso R
H91 H -0.2672 -0.2517 0.1967 0.0506 1.0000 Uiso R
H92 H -0.2021 -0.2028 0.1488 0.0513 1.0000 Uiso R
H94 H -0.0176 -0.1525 0.1999 0.0473 1.0000 Uiso R
H7 H 0.6424 0.0109 0.3532 0.0931 1.0000 Uiso R
H10 H 0.0165 -0.2239 0.2258 0.0476 1.0000 Uiso R
H20 H 0.3134 -0.0610 0.3517 0.0777 1.0000 Uiso R
H21 H 0.4666 0.0355 0.3837 0.0932 1.0000 Uiso R
H28 H 0.5620 -0.0465 0.3906 0.0929 1.0000 Uiso R
H133 H 0.8758 0.4969 0.0587 0.0970 1.0000 Uiso R
H15 H 0.9265 0.3676 0.1035 0.1200 1.0000 Uiso R
H131 H 1.0658 0.4778 0.0793 0.0966 1.0000 Uiso R
H132 H 0.9824 0.4272 0.0435 0.0966 1.0000 Uiso R

loop_
_atom_site_aniso_label
_atom_site_aniso_U_11
_atom_site_aniso_U_22
_atom_site_aniso_U_33
_atom_site_aniso_U_23
_atom_site_aniso_U_13
_atom_site_aniso_U_12
Ag1 0.04131(11) 0.02044(8) 0.04649(12) -0.00672(9) -0.00703(9) -0.00495(13)
Cu1 0.02156(11) 0.01816(11) 0.02988(13) -0.00071(10) -0.00249(19) -0.00285(15)
C1 0.0378(14) 0.0368(14) 0.0301(13) 0.0090(11) 0.0018(12) 0.0056(12)
C2 0.0460(19) 0.056(2) 0.0439(18) 0.0136(16) 0.0118(15) 0.0038(17)
C3 0.072(3) 0.067(3) 0.044(2) 0.0115(18) 0.023(2) 0.020(2)
C4 0.100(4) 0.065(3) 0.044(2) -0.0091(18) 0.020(2) 0.013(3)
C5 0.082(3) 0.051(2) 0.047(2) -0.0133(16) 0.008(2) -0.002(2)
C6 0.0485(17) 0.0344(15) 0.0337(15) -0.0012(12) -0.0014(13) 0.0014(13)
C7 0.0470(19) 0.0299(14) 0.0401(16) -0.0054(12) -0.0059(14) -0.0079(13)
C8 0.0315(14) 0.0361(15) 0.0462(17) 0.0012(13) -0.0034(13) -0.0136(12)
C9 0.0230(13) 0.0434(17) 0.0526(18) 0.0000(14) 0.0006(13) -0.0041(12)
C10 0.062(3) 0.080(3) 0.0463(19) -0.0032(18) -0.0026(19) -0.017(2)
C11 0.0320(14) 0.0252(12) 0.0434(16) -0.0012(11) -0.0008(12) -0.0024(11)
C12 0.0274(13) 0.0233(11) 0.0391(14) -0.0010(10) -0.0054(11) 0.0007(10)
C13 0.077(3) 0.046(2) 0.127(5) 0.024(3) 0.007(3) -0.003(2)
N1 0.0289(11) 0.0247(10) 0.0328(11) 0.0013(9) -0.0043(9) -0.0057(9)
N2 0.0289(12) 0.0286(10) 0.0394(12) -0.0015(9) 0.0012(11) -0.0003(10)
N3 0.0284(12) 0.0236(10) 0.0457(13) -0.0029(9) -0.0026(10) -0.0026(9)
N4 0.0286(11) 0.0230(10) 0.0416(13) 0.0035(9) -0.0034(10) 0.0012(9)
O1 0.0326(10) 0.0342(10) 0.0354(10) 0.0004(8) 0.0029(9) -0.0089(8)
O2 0.0592(16) 0.0474(13) 0.0511(14) -0.0039(11) 0.0031(12) -0.0159(12)
O3 0.114(3) 0.105(3) 0.078(2) 0.046(2) 0.042(2) 0.079(3)

loop_
_atom_type_symbol
_atom_type_scat_dispersion_real
_atom_type_scat_dispersion_imag
_atom_type_scat_Cromer_Mann_a1
_atom_type_scat_Cromer_Mann_b1
_atom_type_scat_Cromer_Mann_a2
_atom_type_scat_Cromer_Mann_b2
_atom_type_scat_Cromer_Mann_a3
_atom_type_scat_Cromer_Mann_b3
_atom_type_scat_Cromer_Mann_a4
_atom_type_scat_Cromer_Mann_b4
_atom_type_scat_Cromer_Mann_c
_atom_type_scat_source
C 0.0033 0.0016 2.3100 20.8439 1.0200 10.2075 1.5886 0.5687 0.8650 51.6512 0.2156 'International Tables Vol C 4.2.6.8 and 6.1.1.4'
H 0.0000 0.0000 0.4930 10.5109 0.3229 26.1257 0.1402 3.1424 0.0408 57.7998 0.0030 'International Tables Vol C 4.2.6.8 and 6.1.1.4'
N 0.0061 0.0033 12.2126 0.0057 3.1322 9.8933 2.0125 28.9975 1.1663 0.5826 -11.5290 'International Tables Vol C 4.2.6.8 and 6.1.1.4'
O 0.0106 0.0060 3.0485 13.2771 2.2868 5.7011 1.5463 0.3239 0.8670 32.9089 0.2508 'International Tables Vol C 4.2.6.8 and 6.1.1.4'
Cu 0.3201 1.2651 13.3380 3.5828 7.1676 0.2470 5.6158 11.3966 1.6735 64.8126 1.1910 'International Tables Vol C 4.2.6.8 and 6.1.1.4'
Cl 0.1484 0.1585 11.4604 0.0104 7.1964 1.1662 6.2556 18.5194 1.6455 47.7784 -9.5574 'International Tables Vol C 4.2.6.8 and 6.1.1.4'
Ag -0.8971 1.1015 19.2808 0.6446 16.6885 7.4726 4.8045 24.6605 1.0463 99.8156 5.1790 'International Tables Vol C 4.2.6.8 and 6.1.1.4'

loop_
_geom_angle_atom_site_label_1
_geom_angle_site_symmetry_1
_geom_angle_atom_site_label_2
_geom_angle_atom_site_label_3
_geom_angle
_geom_angle_publ_flag
C12 6_655 Ag1 C11 172.98(12) yes
C12 6_655 Ag1 O2 91.34(9) yes
C11 . Ag1 O2 95.68(10) yes
N1 . Cu1 N2 83.99(10) yes
N1 . Cu1 N3 170.10(10) yes
N2 . Cu1 N3 90.64(10) yes
N1 . Cu1 N4 92.28(9) yes
N2 . Cu1 N4 96.12(10) yes
N3 . Cu1 N4 96.56(10) yes
N1 . Cu1 O1 91.44(10) yes
N2 . Cu1 O1 161.00(10) yes
N3 . Cu1 O1 90.98(10) yes
N4 . Cu1 O1 102.49(9) yes
C2 . C1 C6 118.0(3) yes
C2 . C1 O1 118.6(3) yes
C6 . C1 O1 123.4(3) yes
C1 . C2 C3 120.5(4) yes
C1 . C2 H93 117.7 no
C3 . C2 H93 121.8 no
C2 . C3 C4 121.1(4) yes
C2 . C3 H31 120.6 no
C4 . C3 H31 118.3 no
C3 . C4 C5 119.1(4) yes
C3 . C4 H41 120.2 no
C5 . C4 H41 120.8 no
C4 . C5 C6 122.3(4) yes
C4 . C5 H51 119.7 no
C6 . C5 H51 118.0 no
C1 . C6 C5 119.0(3) yes
C1 . C6 C7 123.1(3) yes
C5 . C6 C7 117.9(3) yes
C6 . C7 N1 125.6(3) yes
C6 . C7 H71 116.7 no
N1 . C7 H71 117.7 no
C9 . C8 N1 107.6(2) yes
C9 . C8 H81 109.9 no
N1 . C8 H81 110.1 no
C9 . C8 H82 111.6 no
N1 . C8 H82 109.3 no
H81 . C8 H82 108.3 no
C8 . C9 N2 108.1(2) yes
C8 . C9 H91 110.4 no
N2 . C9 H91 107.9 no
C8 . C9 H92 109.8 no
N2 . C9 H92 106.0 no
H91 . C9 H92 114.4 no
O2 . C10 H7 109.2 no
O2 . C10 H21 109.5 no
H7 . C10 H21 109.6 no
O2 . C10 H28 108.5 no
H7 . C10 H28 110.4 no
H21 . C10 H28 109.6 no
Ag1 . C11 N3 177.7(3) yes
Ag1 6_645 C12 N4 178.3(2) yes
O3 . C13 H133 111.0 no
O3 . C13 H131 110.3 no
H133 . C13 H131 108.9 no
O3 . C13 H132 108.3 no
H133 . C13 H132 108.9 no
H131 . C13 H132 109.5 no
C8 . N1 C7 120.6(3) yes
C8 . N1 Cu1 112.36(18) yes
C7 . N1 Cu1 126.9(2) yes
C9 . N2 Cu1 109.05(18) yes
C9 . N2 H94 108.7 no
Cu1 . N2 H94 108.2 no
C9 . N2 H10 111.3 no
Cu1 . N2 H10 110.0 no
H94 . N2 H10 109.7 no
Cu1 . N3 C11 170.6(3) yes
Cu1 . N4 C12 162.1(2) yes
C1 . O1 Cu1 127.22(19) yes
C10 . O2 Ag1 107.9(2) yes
C10 . O2 H20 104.7 no
Ag1 . O2 H20 145.4 no
C13 . O3 H15 113.9 no

loop_
_geom_bond_atom_site_label_1
_geom_bond_atom_site_label_2
_geom_bond_site_symmetry_2
_geom_bond_distance
_geom_bond_publ_flag
Ag1 C12 6_655 2.065(3) yes
Ag1 C11 . 2.070(3) yes
Ag1 O2 . 2.865(3) yes
Cu1 N1 . 1.954(2) yes
Cu1 N2 . 2.023(2) yes
Cu1 N3 . 1.979(2) yes
Cu1 N4 . 2.250(2) yes
Cu1 O1 . 1.935(2) yes
C1 C2 . 1.416(5) yes
C1 C6 . 1.412(4) yes
C1 O1 . 1.319(4) yes
C2 C3 . 1.388(6) yes
C2 H93 . 0.948 no
C3 C4 . 1.381(7) yes
C3 H31 . 0.921 no
C4 C5 . 1.361(6) yes
C4 H41 . 0.927 no
C5 C6 . 1.406(5) yes
C5 H51 . 0.923 no
C6 C7 . 1.438(5) yes
C7 N1 . 1.270(4) yes
C7 H71 . 0.932 no
C8 C9 . 1.510(5) yes
C8 N1 . 1.463(4) yes
C8 H81 . 0.981 no
C8 H82 . 0.986 no
C9 N2 . 1.477(4) yes
C9 H91 . 0.994 no
C9 H92 . 1.010 no
C10 O2 . 1.409(5) yes
C10 H7 . 0.948 no
C10 H21 . 0.952 no
C10 H28 . 0.957 no
C11 N3 . 1.136(4) yes
C12 N4 . 1.138(3) yes
C13 O3 . 1.305(6) yes
C13 H133 . 0.904 no
C13 H131 . 0.900 no
C13 H132 . 0.900 no
N2 H94 . 0.906 no
N2 H10 . 0.874 no
O2 H20 . 0.827 no
O3 H15 . 0.903 no

loop_
_geom_hbond_atom_site_label_D
_geom_hbond_atom_site_label_H
_geom_hbond_atom_site_label_A
_geom_hbond_site_symmetry_A
_geom_hbond_angle_DHA
_geom_hbond_distance_DH
_geom_hbond_distance_HA
_geom_hbond_distance_DA
_geom_hbond_publ_flag
N2 H94 O2 8_455 149 0.91 2.27 3.076(5) yes
O2 H20 O3 6_645 163 0.83 1.95 2.745(5) yes
O3 H15 C1 3_655 154 0.90 2.60 3.431(5) yes
O3 H15 O1 3_655 175 0.90 1.77 2.668(5) yes
